data_2233213
loop_
_publ_author_name
'Chantrapromma, Suchada'
'Chanawanno, Kullapa'
'Boonnak, Nawong'
'Fun, Hoong-Kun'

_publ_section_title
;
 2,2'-[2,4-Bis(naphthalen-1-yl)cyclobutane-1,3-diyl]bis(1-methylpyridinium)
 diiodide: thermal-induced [2+2] cycloaddition reaction of a
 heterostilbene
;
_journal_coeditor_code IS5025
_journal_issue 1
_journal_name_full 'Acta Crystallographica Section E'
_journal_page_first o67
_journal_page_last o68
_journal_paper_doi 10.1107/S1600536811052433
_journal_volume 68
_journal_year 2012
_chemical_formula_iupac 'C36 H32 N2 2+, 2I -'
_chemical_formula_moiety 'C36 H32 N2 2+, 2(I -)'
_chemical_formula_sum 'C36 H32 I2 N2'
_chemical_formula_weight 746.44
_chemical_name_systematic
;
2,2'-[2,4-Bis(naphthalen-1-yl)cyclobutane-1,3-diyl]bis(1-methylpyridinium)
diiodide
;
_space_group_IT_number 14
_symmetry_cell_setting monoclinic
_symmetry_space_group_name_Hall '-P 2ybc'
_symmetry_space_group_name_H-M 'P 1 21/c 1'
_atom_sites_solution_hydrogens geom
_atom_sites_solution_primary direct
_atom_sites_solution_secondary difmap
_audit_creation_method SHELXL-97
_cell_angle_alpha 90.00
_cell_angle_beta 106.0630(10)
_cell_angle_gamma 90.00
_cell_formula_units_Z 2
_cell_length_a 7.00610(10)
_cell_length_b 20.7920(4)
_cell_length_c 10.8956(2)
_cell_measurement_reflns_used 4449
_cell_measurement_temperature 100
_cell_measurement_theta_max 29.99
_cell_measurement_theta_min 2.18
_cell_volume 1525.20(5)
_computing_cell_refinement 'SAINT (Bruker, 2005)'
_computing_data_collection 'APEX2 (Bruker, 2005)'
_computing_data_reduction 'SAINT (Bruker, 2005)'
_computing_molecular_graphics 'SHELXTL (Sheldrick, 2008)'
_computing_publication_material
;
SHELXTL (Sheldrick, 2008) and PLATON (Spek, 2009)
;
_computing_structure_refinement 'SHELXTL (Sheldrick, 2008)'
_computing_structure_solution 'SHELXTL (Sheldrick, 2008)'
_diffrn_ambient_temperature 100
_diffrn_measured_fraction_theta_full 0.999
_diffrn_measured_fraction_theta_max 0.999
_diffrn_measurement_device_type 'Bruker APEXII CCD area-detector'
_diffrn_measurement_method '\f and \w scans'
_diffrn_radiation_monochromator graphite
_diffrn_radiation_source 'sealed tube'
_diffrn_radiation_type MoK\a
_diffrn_radiation_wavelength 0.71073
_diffrn_reflns_av_R_equivalents 0.0503
_diffrn_reflns_av_sigmaI/netI 0.0457
_diffrn_reflns_limit_h_max 9
_diffrn_reflns_limit_h_min -9
_diffrn_reflns_limit_k_max 29
_diffrn_reflns_limit_k_min -22
_diffrn_reflns_limit_l_max 15
_diffrn_reflns_limit_l_min -15
_diffrn_reflns_number 18762
_diffrn_reflns_theta_full 29.99
_diffrn_reflns_theta_max 29.99
_diffrn_reflns_theta_min 2.18
_diffrn_standards_number 0
_exptl_absorpt_coefficient_mu 2.089
_exptl_absorpt_correction_T_max 0.8540
_exptl_absorpt_correction_T_min 0.7487
_exptl_absorpt_correction_type multi-scan
_exptl_absorpt_process_details '(SADABS; Bruker, 2005)'
_exptl_crystal_colour Yellow
_exptl_crystal_density_diffrn 1.625
_exptl_crystal_density_method 'not measured'
_exptl_crystal_description Block
_exptl_crystal_F_000 736
_exptl_crystal_size_max 0.15
_exptl_crystal_size_mid 0.13
_exptl_crystal_size_min 0.08
_refine_diff_density_max 1.923
_refine_diff_density_min -0.857
_refine_ls_extinction_method none
_refine_ls_goodness_of_fit_ref 1.089
_refine_ls_hydrogen_treatment mixed
_refine_ls_matrix_type full
_refine_ls_number_parameters 190
_refine_ls_number_reflns 4449
_refine_ls_number_restraints 0
_refine_ls_restrained_S_all 1.089
_refine_ls_R_factor_all 0.0612
_refine_ls_R_factor_gt 0.0417
_refine_ls_shift/su_max 0.001
_refine_ls_shift/su_mean 0.001
_refine_ls_structure_factor_coef Fsqd
_refine_ls_weighting_details 'calc w=1/[\s^2^(Fo^2^)+(0.0278P)^2^+1.4420P] where P=(Fo^2^+2Fc^2^)/3'
_refine_ls_weighting_scheme calc
_refine_ls_wR_factor_gt 0.0742
_refine_ls_wR_factor_ref 0.0801
_reflns_number_gt 3475
_reflns_number_total 4449
_reflns_threshold_expression I>2\s(I)
_cod_data_source_file is5025.cif
_cod_data_source_block I
_cod_original_cell_volume 1525.21(5)
_cod_original_sg_symbol_H-M 'P 21/c'
_cod_database_code 2233213
_cod_database_fobs_code 2233213

loop_
_symmetry_equiv_pos_as_xyz
'x, y, z'
'-x, y+1/2, -z+1/2'
'-x, -y, -z'
'x, -y-1/2, z-1/2'

loop_
_atom_site_type_symbol
_atom_site_label
_atom_site_fract_x
_atom_site_fract_y
_atom_site_fract_z
_atom_site_U_iso_or_equiv
_atom_site_adp_type
_atom_site_calc_flag
_atom_site_refinement_flags
_atom_site_occupancy
_atom_site_symmetry_multiplicity
I I1 0.51619(4) 0.361747(10) 0.802649(19) 0.02498(7) Uani d . 1 1
N N1 0.5483(4) 0.35243(12) 0.3555(2) 0.0160(5) Uani d . 1 1
C C1 0.0993(5) 0.40695(16) 0.3501(3) 0.0195(6) Uani d . 1 1
C C2 0.1492(5) 0.35697(16) 0.4416(3) 0.0235(7) Uani d . 1 1
H H2A 0.2212 0.3664 0.5250 0.028 Uiso calc R 1 1
C C3 0.0915(5) 0.29415(17) 0.4080(4) 0.0291(8) Uani d . 1 1
H H3A 0.1233 0.2618 0.4692 0.035 Uiso calc R 1 1
C C4 -0.0154(5) 0.27911(19) 0.2811(4) 0.0347(9) Uani d . 1 1
H H4A -0.0477 0.2366 0.2576 0.042 Uiso calc R 1 1
C C5 -0.0712(5) 0.3272(2) 0.1930(4) 0.0313(9) Uani d . 1 1
H H5A -0.1445 0.3170 0.1103 0.038 Uiso calc R 1 1
C C6 -0.0201(5) 0.39223(18) 0.2246(3) 0.0241(8) Uani d . 1 1
C C7 -0.0847(5) 0.44256(19) 0.1352(3) 0.0276(8) Uani d . 1 1
H H7A -0.1624 0.4331 0.0532 0.033 Uiso calc R 1 1
C C8 -0.0340(5) 0.50453(19) 0.1684(3) 0.0281(8) Uani d . 1 1
H H8A -0.0860 0.5375 0.1113 0.034 Uiso calc R 1 1
C C9 0.0972(5) 0.51915(17) 0.2890(3) 0.0226(7) Uani d . 1 1
H H9A 0.1347 0.5617 0.3086 0.027 Uiso calc R 1 1
C C10 0.1710(5) 0.47208(15) 0.3781(3) 0.0182(6) Uani d . 1 1
C C11 0.3468(5) 0.48207(15) 0.4937(3) 0.0168(6) Uani d . 1 1
C C12 0.5522(5) 0.45067(14) 0.4853(3) 0.0145(6) Uani d . 1 1
C C13 0.5385(4) 0.41782(15) 0.3610(3) 0.0153(6) Uani d . 1 1
C C14 0.4890(5) 0.45169(15) 0.2464(3) 0.0174(6) Uani d . 1 1
H H14A 0.4889 0.4964 0.2474 0.021 Uiso calc R 1 1
C C15 0.4397(5) 0.41930(16) 0.1308(3) 0.0203(7) Uani d . 1 1
H H15A 0.4098 0.4422 0.0545 0.024 Uiso calc R 1 1
C C16 0.4353(5) 0.35306(16) 0.1291(3) 0.0229(7) Uani d . 1 1
H H16A 0.3934 0.3308 0.0523 0.027 Uiso calc R 1 1
C C17 0.4939(5) 0.32046(16) 0.2430(3) 0.0215(7) Uani d . 1 1
H H17A 0.4961 0.2757 0.2427 0.026 Uiso calc R 1 1
C C18 0.6237(5) 0.31341(15) 0.4735(3) 0.0203(7) Uani d . 1 1
H H18A 0.7586 0.3253 0.5149 0.030 Uiso calc R 1 1
H H18B 0.6182 0.2686 0.4515 0.030 Uiso calc R 1 1
H H18C 0.5430 0.3211 0.5303 0.030 Uiso calc R 1 1
H H11 0.305(5) 0.4670(18) 0.574(3) 0.026(10) Uiso d . 1 1
H H12 0.610(5) 0.4215(17) 0.560(3) 0.019(9) Uiso d . 1 1

loop_
_atom_site_aniso_label
_atom_site_aniso_U_11
_atom_site_aniso_U_22
_atom_site_aniso_U_33
_atom_site_aniso_U_12
_atom_site_aniso_U_13
_atom_site_aniso_U_23
I1 0.04756(15) 0.01318(10) 0.01593(10) -0.00056(11) 0.01167(8) 0.00136(9)
N1 0.0222(13) 0.0125(13) 0.0156(12) 0.0010(11) 0.0089(10) 0.0007(10)
C1 0.0145(15) 0.0240(17) 0.0214(16) -0.0010(13) 0.0071(12) -0.0014(13)
C2 0.0201(16) 0.0197(16) 0.0315(18) -0.0017(14) 0.0082(13) -0.0016(14)
C3 0.0250(19) 0.0199(17) 0.044(2) -0.0014(15) 0.0115(16) 0.0018(15)
C4 0.027(2) 0.0250(19) 0.051(3) -0.0103(16) 0.0085(18) -0.0148(17)
C5 0.0227(18) 0.036(2) 0.034(2) -0.0104(16) 0.0056(16) -0.0149(17)
C6 0.0143(15) 0.0321(19) 0.0263(19) -0.0038(14) 0.0065(14) -0.0053(14)
C7 0.0197(17) 0.042(2) 0.0186(17) -0.0033(16) 0.0007(13) -0.0016(15)
C8 0.0182(17) 0.036(2) 0.0262(18) -0.0011(15) -0.0005(14) 0.0061(15)
C9 0.0202(16) 0.0238(17) 0.0238(17) 0.0014(14) 0.0059(13) 0.0006(13)
C10 0.0198(16) 0.0185(15) 0.0176(15) -0.0016(13) 0.0075(12) -0.0048(12)
C11 0.0186(15) 0.0155(14) 0.0165(14) 0.0007(12) 0.0053(12) -0.0011(11)
C12 0.0182(15) 0.0132(14) 0.0131(14) 0.0001(12) 0.0061(11) -0.0011(11)
C13 0.0190(15) 0.0127(14) 0.0151(14) 0.0009(12) 0.0061(11) -0.0017(12)
C14 0.0206(16) 0.0144(15) 0.0184(14) -0.0002(12) 0.0073(12) 0.0019(12)
C15 0.0220(16) 0.0226(16) 0.0170(15) 0.0006(14) 0.0068(12) 0.0028(13)
C16 0.0292(18) 0.0215(18) 0.0185(15) -0.0012(14) 0.0075(13) -0.0028(13)
C17 0.0326(19) 0.0131(15) 0.0206(15) -0.0014(14) 0.0104(14) -0.0053(12)
C18 0.0285(18) 0.0146(15) 0.0179(15) 0.0034(13) 0.0069(13) 0.0037(12)

loop_
_atom_type_symbol
_atom_type_description
_atom_type_scat_dispersion_real
_atom_type_scat_dispersion_imag
_atom_type_scat_source
C C 0.0033 0.0016 'International Tables Vol C Tables 4.2.6.8 and 6.1.1.4'
H H 0.0000 0.0000 'International Tables Vol C Tables 4.2.6.8 and 6.1.1.4'
N N 0.0061 0.0033 'International Tables Vol C Tables 4.2.6.8 and 6.1.1.4'
I I -0.4742 1.8119 'International Tables Vol C Tables 4.2.6.8 and 6.1.1.4'

loop_
_geom_angle_atom_site_label_1
_geom_angle_atom_site_label_2
_geom_angle_atom_site_label_3
_geom_angle_site_symmetry_1
_geom_angle_site_symmetry_3
_geom_angle
C17 N1 C13 . . 121.6(3)
C17 N1 C18 . . 117.3(3)
C13 N1 C18 . . 121.1(3)
C2 C1 C6 . . 118.9(3)
C2 C1 C10 . . 122.3(3)
C6 C1 C10 . . 118.7(3)
C3 C2 C1 . . 120.6(3)
C3 C2 H2A . . 119.7
C1 C2 H2A . . 119.7
C2 C3 C4 . . 120.2(4)
C2 C3 H3A . . 119.9
C4 C3 H3A . . 119.9
C5 C4 C3 . . 119.8(3)
C5 C4 H4A . . 120.1
C3 C4 H4A . . 120.1
C4 C5 C6 . . 121.6(3)
C4 C5 H5A . . 119.2
C6 C5 H5A . . 119.2
C7 C6 C5 . . 121.8(3)
C7 C6 C1 . . 119.5(3)
C5 C6 C1 . . 118.7(3)
C8 C7 C6 . . 120.5(3)
C8 C7 H7A . . 119.8
C6 C7 H7A . . 119.8
C7 C8 C9 . . 120.4(3)
C7 C8 H8A . . 119.8
C9 C8 H8A . . 119.8
C10 C9 C8 . . 121.6(3)
C10 C9 H9A . . 119.2
C8 C9 H9A . . 119.2
C9 C10 C1 . . 118.4(3)
C9 C10 C11 . . 123.4(3)
C1 C10 C11 . . 117.3(3)
C10 C11 C12 . 3_666 118.6(3)
C10 C11 C12 . . 115.6(2)
C12 C11 C12 3_666 . 89.7(2)
C10 C11 H11 . . 108(2)
C12 C11 H11 3_666 . 112(2)
C12 C11 H11 . . 113(2)
C13 C12 C11 . 3_666 117.1(3)
C13 C12 C11 . . 113.8(2)
C11 C12 C11 3_666 . 90.3(2)
C13 C12 H12 . . 111.6(19)
C11 C12 H12 3_666 . 111(2)
C11 C12 H12 . . 111.4(19)
N1 C13 C14 . . 117.9(3)
N1 C13 C12 . . 120.3(3)
C14 C13 C12 . . 121.3(3)
C15 C14 C13 . . 120.5(3)
C15 C14 H14A . . 119.8
C13 C14 H14A . . 119.8
C16 C15 C14 . . 119.8(3)
C16 C15 H15A . . 120.1
C14 C15 H15A . . 120.1
C17 C16 C15 . . 118.8(3)
C17 C16 H16A . . 120.6
C15 C16 H16A . . 120.6
N1 C17 C16 . . 121.0(3)
N1 C17 H17A . . 119.5
C16 C17 H17A . . 119.5
N1 C18 H18A . . 109.5
N1 C18 H18B . . 109.5
H18A C18 H18B . . 109.5
N1 C18 H18C . . 109.5
H18A C18 H18C . . 109.5
H18B C18 H18C . . 109.5

loop_
_geom_bond_atom_site_label_1
_geom_bond_atom_site_label_2
_geom_bond_site_symmetry_2
_geom_bond_distance
N1 C17 . 1.354(4)
N1 C13 . 1.363(4)
N1 C18 . 1.488(4)
C1 C2 . 1.415(5)
C1 C6 . 1.424(4)
C1 C10 . 1.447(4)
C2 C3 . 1.386(5)
C2 H2A . 0.9300
C3 C4 . 1.413(5)
C3 H3A . 0.9300
C4 C5 . 1.365(6)
C4 H4A . 0.9300
C5 C6 . 1.417(5)
C5 H5A . 0.9300
C6 C7 . 1.416(5)
C7 C8 . 1.359(5)
C7 H7A . 0.9300
C8 C9 . 1.413(5)
C8 H8A . 0.9300
C9 C10 . 1.375(4)
C9 H9A . 0.9300
C10 C11 . 1.513(4)
C11 C12 3_666 1.555(4)
C11 C12 . 1.606(4)
C11 H11 . 1.05(4)
C12 C13 . 1.496(4)
C12 C11 3_666 1.555(4)
C12 H12 . 1.01(3)
C13 C14 . 1.392(4)
C14 C15 . 1.385(4)
C14 H14A . 0.9300
C15 C16 . 1.377(5)
C15 H15A . 0.9300
C16 C17 . 1.373(5)
C16 H16A . 0.9300
C17 H17A . 0.9300
C18 H18A . 0.9600
C18 H18B . 0.9600
C18 H18C . 0.9600

loop_
_geom_hbond_atom_site_label_D
_geom_hbond_atom_site_label_H
_geom_hbond_atom_site_label_A
_geom_hbond_site_symmetry_A
_geom_hbond_distance_DH
_geom_hbond_distance_HA
_geom_hbond_distance_DA
_geom_hbond_angle_DHA
_geom_hbond_publ_flag
C14 H14A I1 3_666 0.93 3.00 3.915(3) 169 y
C17 H17A I1 4_565 0.93 2.93 3.840(3) 167 y

loop_
_geom_torsion_atom_site_label_1
_geom_torsion_atom_site_label_2
_geom_torsion_atom_site_label_3
_geom_torsion_atom_site_label_4
_geom_torsion_site_symmetry_1
_geom_torsion_site_symmetry_4
_geom_torsion
C6 C1 C2 C3 . . 3.3(5)
C10 C1 C2 C3 . . -174.5(3)
C1 C2 C3 C4 . . 1.0(5)
C2 C3 C4 C5 . . -3.5(6)
C3 C4 C5 C6 . . 1.6(6)
C4 C5 C6 C7 . . -177.3(3)
C4 C5 C6 C1 . . 2.6(5)
C2 C1 C6 C7 . . 174.9(3)
C10 C1 C6 C7 . . -7.3(5)
C2 C1 C6 C5 . . -5.0(5)
C10 C1 C6 C5 . . 172.8(3)
C5 C6 C7 C8 . . 179.8(3)
C1 C6 C7 C8 . . -0.1(5)
C6 C7 C8 C9 . . 5.2(5)
C7 C8 C9 C10 . . -2.7(5)
C8 C9 C10 C1 . . -4.8(5)
C8 C9 C10 C11 . . 164.7(3)
C2 C1 C10 C9 . . -172.6(3)
C6 C1 C10 C9 . . 9.6(5)
C2 C1 C10 C11 . . 17.3(4)
C6 C1 C10 C11 . . -160.5(3)
C9 C10 C11 C12 . 3_666 1.1(5)
C1 C10 C11 C12 . 3_666 170.7(3)
C9 C10 C11 C12 . . -103.7(4)
C1 C10 C11 C12 . . 65.9(4)
C10 C11 C12 C13 . . 1.8(4)
C12 C11 C12 C13 3_666 . -120.0(3)
C10 C11 C12 C11 . 3_666 121.9(3)
C12 C11 C12 C11 3_666 3_666 0.0
C17 N1 C13 C14 . . -6.2(4)
C18 N1 C13 C14 . . 172.5(3)
C17 N1 C13 C12 . . 165.3(3)
C18 N1 C13 C12 . . -16.0(4)
C11 C12 C13 N1 3_666 . 147.3(3)
C11 C12 C13 N1 . . -109.3(3)
C11 C12 C13 C14 3_666 . -41.5(4)
C11 C12 C13 C14 . . 61.9(4)
N1 C13 C14 C15 . . 3.8(5)
C12 C13 C14 C15 . . -167.6(3)
C13 C14 C15 C16 . . 1.5(5)
C14 C15 C16 C17 . . -4.6(5)
C13 N1 C17 C16 . . 3.1(5)
C18 N1 C17 C16 . . -175.6(3)
C15 C16 C17 N1 . . 2.4(5)
